data_2236817
loop_
_publ_author_name
'Jouini, Raja'
'Zid, Mohamed Faouzi'
'Driss, Ahmed'

_publ_section_title
;
 Na~2~MoO~2~As~2~O~7~
;
_journal_coeditor_code BR2214
_journal_issue 12
_journal_name_full 'Acta Crystallographica Section E'
_journal_page_first i93
_journal_paper_doi 10.1107/S1600536812048167
_journal_volume 68
_journal_year 2012
_chemical_formula_iupac 'Na2 Mo O2 As2 O7'
_chemical_formula_moiety 'As2 Mo O9, 2(Na0.50), Na'
_chemical_formula_structural 'Na2 Mo O2 As2 O7'
_chemical_formula_sum 'As2 Mo Na2 O9'
_chemical_formula_weight 435.76
_chemical_name_systematic
;
Disodium molybdenum dioxide diarsenate
;
_space_group_IT_number 14
_symmetry_cell_setting monoclinic
_symmetry_space_group_name_Hall '-P 2ybc'
_symmetry_space_group_name_H-M 'P 1 21/c 1'
_atom_sites_solution_primary direct
_atom_sites_solution_secondary difmap
_audit_creation_method SHELXL-97
_cell_angle_alpha 90.00
_cell_angle_beta 100.48(2)
_cell_angle_gamma 90.00
_cell_formula_units_Z 4
_cell_length_a 7.1130(7)
_cell_length_b 12.056(2)
_cell_length_c 9.8030(9)
_cell_measurement_reflns_used 25
_cell_measurement_temperature 298(2)
_cell_measurement_theta_max 15
_cell_measurement_theta_min 10
_cell_volume 826.63(18)
_computing_cell_refinement 'CAD-4 EXPRESS (Duisenberg, 1992; Mac\'i\<cek & Yordanov, 1992)'
_computing_data_collection 'CAD-4 EXPRESS (Duisenberg, 1992; Mac\'i\<cek & Yordanov, 1992)'
_computing_data_reduction 'XCAD4 (Harms & Wocadlo, 1995)'
_computing_molecular_graphics 'DIAMOND (Brandenburg, 1998)'
_computing_publication_material 'WinGX (Farrugia, 2012)'
_computing_structure_refinement 'SHELXL97 (Sheldrick, 2008)'
_computing_structure_solution 'SHELXS97 (Sheldrick, 2008)'
_diffrn_ambient_temperature 298(2)
_diffrn_measured_fraction_theta_full 1.000
_diffrn_measured_fraction_theta_max 1.000
_diffrn_measurement_device_type 'Enraf--Nonius CAD-4'
_diffrn_measurement_method \w/2\q
_diffrn_radiation_monochromator graphite
_diffrn_radiation_source 'fine-focus sealed tube'
_diffrn_radiation_type MoK\a
_diffrn_radiation_wavelength 0.71073
_diffrn_reflns_av_R_equivalents 0.0189
_diffrn_reflns_av_sigmaI/netI 0.0164
_diffrn_reflns_limit_h_max 9
_diffrn_reflns_limit_h_min -9
_diffrn_reflns_limit_k_max 15
_diffrn_reflns_limit_k_min -1
_diffrn_reflns_limit_l_max 1
_diffrn_reflns_limit_l_min -12
_diffrn_reflns_number 2280
_diffrn_reflns_theta_full 26.96
_diffrn_reflns_theta_max 26.96
_diffrn_reflns_theta_min 2.71
_diffrn_standards_decay_% 1.2
_diffrn_standards_interval_time 120
_diffrn_standards_number 2
_exptl_absorpt_coefficient_mu 9.661
_exptl_absorpt_correction_T_max 0.134
_exptl_absorpt_correction_T_min 0.037
_exptl_absorpt_correction_type psi-scan
_exptl_absorpt_process_details '(North <i>et al.</i>, 1968)'
_exptl_crystal_colour yellow
_exptl_crystal_density_diffrn 3.501
_exptl_crystal_density_method 'not measured'
_exptl_crystal_description prism
_exptl_crystal_F_000 808
_exptl_crystal_size_max 0.56
_exptl_crystal_size_mid 0.32
_exptl_crystal_size_min 0.21
_refine_diff_density_max 0.833
_refine_diff_density_min -0.747
_refine_ls_extinction_coef 0.0083(4)
_refine_ls_extinction_expression Fc^*^=kFc[1+0.001xFc^2^\l^3^/sin(2\q)]^-1/4^
_refine_ls_extinction_method 'SHELXL97 (Sheldrick, 2008)'
_refine_ls_goodness_of_fit_ref 1.250
_refine_ls_matrix_type full
_refine_ls_number_parameters 137
_refine_ls_number_reflns 1790
_refine_ls_number_restraints 0
_refine_ls_restrained_S_all 1.250
_refine_ls_R_factor_all 0.0231
_refine_ls_R_factor_gt 0.0217
_refine_ls_shift/su_max 0.001
_refine_ls_shift/su_mean 0.000
_refine_ls_structure_factor_coef Fsqd
_refine_ls_weighting_details 'calc w=1/[\s^2^(Fo^2^)+(0.0229P)^2^+2.4476P] where P=(Fo^2^+2Fc^2^)/3'
_refine_ls_weighting_scheme calc
_refine_ls_wR_factor_gt 0.0570
_refine_ls_wR_factor_ref 0.0575
_reflns_number_gt 1711
_reflns_number_total 1790
_reflns_threshold_expression I>2\s(I)
_cod_data_source_file br2214.cif
_cod_data_source_block I
_cod_original_sg_symbol_H-M 'P 21/c'
_cod_database_code 2236817
_cod_database_fobs_code 2236817

loop_
_symmetry_equiv_pos_as_xyz
'x, y, z'
'-x, y+1/2, -z+1/2'
'-x, -y, -z'
'x, -y-1/2, z-1/2'

loop_
_atom_site_type_symbol
_atom_site_label
_atom_site_fract_x
_atom_site_fract_y
_atom_site_fract_z
_atom_site_U_iso_or_equiv
_atom_site_adp_type
_atom_site_calc_flag
_atom_site_refinement_flags
_atom_site_occupancy
_atom_site_symmetry_multiplicity
Mo Mo1 0.14180(4) 0.82040(3) 0.04354(3) 0.01031(11) Uani d . 1 1
As As1 0.42263(5) 0.83066(3) 0.78808(4) 0.01048(12) Uani d . 1 1
As As2 0.81207(5) 0.92725(3) 0.79392(4) 0.00972(12) Uani d . 1 1
Na Na1 0.3687(3) 0.09290(17) 0.8660(2) 0.0314(4) Uani d . 1 1
Na Na2 0.504(10) 0.986(5) 0.494(7) 0.047(7) Uani d P 0.50 1
Na Na3 0.9657(8) 0.9978(6) 0.4736(5) 0.0263(13) Uani d P 0.50 1
O O1 0.4007(4) 0.8279(2) 0.9549(3) 0.0166(6) Uani d . 1 1
O O2 0.3637(4) 0.9467(2) 0.7019(3) 0.0165(6) Uani d . 1 1
O O3 0.3405(4) 0.7092(2) 0.7129(3) 0.0151(5) Uani d . 1 1
O O4 0.0359(4) 0.8798(2) 0.8550(3) 0.0142(5) Uani d . 1 1
O O5 0.7368(4) 0.0110(2) 0.9099(3) 0.0136(5) Uani d . 1 1
O O6 0.9545(4) 0.8561(3) 0.1218(3) 0.0212(6) Uani d . 1 1
O O7 0.6693(4) 0.8070(2) 0.7961(3) 0.0158(6) Uani d . 1 1
O O8 0.7899(4) 0.9695(3) 0.6338(3) 0.0198(6) Uani d . 1 1
O O9 0.0977(5) 0.6856(2) 0.0018(3) 0.0237(7) Uani d . 1 1

loop_
_atom_site_aniso_label
_atom_site_aniso_U_11
_atom_site_aniso_U_22
_atom_site_aniso_U_33
_atom_site_aniso_U_12
_atom_site_aniso_U_13
_atom_site_aniso_U_23
Mo1 0.00956(17) 0.00924(17) 0.01180(17) 0.00032(11) 0.00105(12) 0.00149(11)
As1 0.0103(2) 0.01014(19) 0.01110(19) -0.00184(13) 0.00220(14) -0.00231(13)
As2 0.00852(18) 0.01071(19) 0.00969(18) -0.00010(13) 0.00098(13) 0.00109(13)
Na1 0.0221(9) 0.0364(10) 0.0343(10) 0.0016(8) 0.0013(8) -0.0166(9)
Na2 0.023(4) 0.09(2) 0.026(9) 0.028(13) 0.005(5) 0.027(13)
Na3 0.032(4) 0.0183(15) 0.035(4) 0.002(3) 0.022(3) 0.004(3)
O1 0.0135(13) 0.0258(15) 0.0105(12) 0.0011(11) 0.0024(10) -0.0042(11)
O2 0.0182(14) 0.0141(13) 0.0169(13) 0.0001(11) 0.0023(11) 0.0011(11)
O3 0.0167(13) 0.0130(13) 0.0144(12) -0.0048(11) -0.0001(10) -0.0022(11)
O4 0.0113(12) 0.0185(14) 0.0116(12) 0.0022(10) -0.0010(10) 0.0018(10)
O5 0.0139(12) 0.0115(12) 0.0153(12) 0.0018(10) 0.0023(10) -0.0009(10)
O6 0.0173(14) 0.0267(15) 0.0211(14) 0.0035(12) 0.0073(11) 0.0058(12)
O7 0.0122(13) 0.0116(12) 0.0243(14) -0.0022(10) 0.0056(11) -0.0031(11)
O8 0.0152(13) 0.0312(16) 0.0129(13) 0.0042(12) 0.0024(10) 0.0085(12)
O9 0.0277(16) 0.0133(14) 0.0277(16) -0.0043(12) -0.0014(13) 0.0008(12)

loop_
_atom_type_symbol
_atom_type_description
_atom_type_scat_dispersion_real
_atom_type_scat_dispersion_imag
_atom_type_scat_source
O O 0.0106 0.0060 'International Tables Vol C Tables 4.2.6.8 and 6.1.1.4'
As As 0.0499 2.0058 'International Tables Vol C Tables 4.2.6.8 and 6.1.1.4'
Mo Mo -1.6832 0.6857 'International Tables Vol C Tables 4.2.6.8 and 6.1.1.4'
Na Na 0.0362 0.0249 'International Tables Vol C Tables 4.2.6.8 and 6.1.1.4'

loop_
_geom_angle_atom_site_label_1
_geom_angle_atom_site_label_2
_geom_angle_atom_site_label_3
_geom_angle_site_symmetry_1
_geom_angle_site_symmetry_3
_geom_angle
O9 Mo1 O6 . 1_455 103.00(16)
O9 Mo1 O4 . 1_554 95.67(13)
O6 Mo1 O4 1_455 1_554 97.55(13)
O9 Mo1 O3 . 4_575 95.80(14)
O6 Mo1 O3 1_455 4_575 99.37(13)
O4 Mo1 O3 1_554 4_575 156.85(11)
O9 Mo1 O1 . 1_554 94.41(14)
O6 Mo1 O1 1_455 1_554 162.57(13)
O4 Mo1 O1 1_554 1_554 79.62(11)
O3 Mo1 O1 4_575 1_554 79.51(11)
O9 Mo1 O5 . 3_666 167.51(13)
O6 Mo1 O5 1_455 3_666 89.03(13)
O4 Mo1 O5 1_554 3_666 85.92(10)
O3 Mo1 O5 4_575 3_666 78.69(11)
O1 Mo1 O5 1_554 3_666 73.65(10)
O2 As1 O1 . . 117.26(14)
O2 As1 O3 . . 118.35(14)
O1 As1 O3 . . 108.81(14)
O2 As1 O7 . . 108.54(13)
O1 As1 O7 . . 102.82(14)
O3 As1 O7 . . 98.11(13)
O8 As2 O5 . 1_565 118.50(14)
O8 As2 O4 . 1_655 111.47(13)
O5 As2 O4 1_565 1_655 110.97(13)
O8 As2 O7 . . 108.19(15)
O5 As2 O7 1_565 . 103.27(13)
O4 As2 O7 1_655 . 102.88(13)
O1 Na1 O2 3_667 1_545 136.07(13)
O1 Na1 O6 3_667 3_666 113.49(12)
O2 Na1 O6 1_545 3_666 109.05(13)
O1 Na1 O3 3_667 2_646 62.93(10)
O2 Na1 O3 1_545 2_646 96.18(11)
O6 Na1 O3 3_666 2_646 131.68(13)
O1 Na1 O5 3_667 3_657 81.05(10)
O2 Na1 O5 1_545 3_657 103.30(12)
O6 Na1 O5 3_666 3_657 70.98(10)
O3 Na1 O5 2_646 3_657 142.44(11)
O1 Na1 O5 3_667 . 61.30(10)
O2 Na1 O5 1_545 . 74.79(10)
O6 Na1 O5 3_666 . 166.71(13)
O3 Na1 O5 2_646 . 58.68(9)
O5 Na1 O5 3_657 . 95.82(10)
O1 Na1 O7 3_667 2_646 91.68(11)
O2 Na1 O7 1_545 2_646 106.75(11)
O6 Na1 O7 3_666 2_646 79.20(11)
O3 Na1 O7 2_646 2_646 53.88(8)
O5 Na1 O7 3_657 2_646 143.06(10)
O5 Na1 O7 . 2_646 112.34(10)
O8 Na2 O8 . 3_676 171(3)
O8 Na2 O2 . 3_676 94(3)
O8 Na2 O2 3_676 3_676 86(2)
O8 Na2 O2 . . 86(2)
O8 Na2 O2 3_676 . 92(2)
O2 Na2 O2 3_676 . 171(2)
O8 Na3 O8 . 3_776 163.26(19)
O8 Na3 O9 . 2_655 86.1(3)
O8 Na3 O9 3_776 2_655 93.4(3)
O8 Na3 O9 . 4_676 92.1(3)
O8 Na3 O9 3_776 4_676 83.9(3)
O9 Na3 O9 2_655 4_676 164.40(18)
O8 Na3 O2 . 3_676 87.3(2)
O8 Na3 O2 3_776 3_676 108.3(2)
O9 Na3 O2 2_655 3_676 70.52(19)
O9 Na3 O2 4_676 3_676 124.9(2)

loop_
_geom_bond_atom_site_label_1
_geom_bond_atom_site_label_2
_geom_bond_site_symmetry_2
_geom_bond_distance
Mo1 O9 . 1.692(3)
Mo1 O6 1_455 1.709(3)
Mo1 O4 1_554 1.997(3)
Mo1 O3 4_575 2.006(3)
Mo1 O1 1_554 2.177(3)
Mo1 O5 3_666 2.223(3)
As1 O2 . 1.649(3)
As1 O1 . 1.671(3)
As1 O3 . 1.695(3)
As1 O7 . 1.765(3)
As2 O8 . 1.630(3)
As2 O5 1_565 1.679(3)
As2 O4 1_655 1.695(3)
As2 O7 . 1.772(3)
Na1 O1 3_667 2.374(3)
Na1 O2 1_545 2.382(3)
Na1 O6 3_666 2.403(3)
Na1 O3 2_646 2.725(3)
Na1 O5 3_657 2.749(3)
Na1 O5 . 2.759(3)
Na1 O7 2_646 3.017(3)
Na2 O8 . 2.25(7)
Na2 O8 3_676 2.29(7)
Na2 O2 3_676 2.43(7)
Na2 O2 . 2.47(7)
Na3 O8 . 2.204(8)
Na3 O8 3_776 2.226(7)
Na3 O9 2_655 2.329(8)
Na3 O9 4_676 2.398(8)
Na3 O2 3_676 2.726(5)
